data_4002979
loop_
_publ_author_name
'Cao, Liling'
'Song, Yunxia'
'Peng, Guang'
'Luo, Min'
'Yang, Yi'
'Lin, Chen-sheng'
'Zhao, Dan'
'Xu, Feng'
'Lin, Zheshuai'
'Ye, Ning'

_publ_section_title
;
 Refractive Index Modulates Second-Harmonic Responses in RE8O(CO3)3(OH)15X
 (RE = Y, Lu; X = Cl, Br): Rare-Earth Halide Carbonates as Ultraviolet
 Nonlinear Optical Materials
;
_journal_issue 6
_journal_name_full 'Chemistry of Materials'
_journal_page_first 2130
_journal_paper_doi 10.1021/acs.chemmater.9b00068
_journal_volume 31
_journal_year 2019
_chemical_formula_sum 'C3 H0 Br Cs0 Lu8 N0 O25 Zn0'
_chemical_formula_weight 1918.72
_space_group_IT_number 173
_space_group_name_Hall 'P 6c'
_space_group_name_H-M_alt 'P 63'
_symmetry_cell_setting hexagonal
_symmetry_space_group_name_Hall 'P 6c'
_symmetry_space_group_name_H-M 'P 63'
_atom_sites_solution_primary direct
_atom_sites_solution_secondary difmap
_audit_creation_method SHELXL-97
_cell_angle_alpha 90.00
_cell_angle_beta 90.00
_cell_angle_gamma 120.00
_cell_formula_units_Z 2
_cell_length_a 9.3440(16)
_cell_length_b 9.3440(16)
_cell_length_c 14.498(4)
_cell_measurement_reflns_used 3835
_cell_measurement_temperature 293(2)
_cell_measurement_theta_max 27.5670
_cell_measurement_theta_min 2.5170
_cell_volume 1096.2(4)
_computing_cell_refinement 'CrystalClear (Rigaku Inc., 2008)'
_computing_data_collection 'CrystalClear (Rigaku Inc., 2008)'
_computing_data_reduction 'CrystalClear (Rigaku Inc., 2008)'
_computing_molecular_graphics 'SHELXL-97 (Sheldrick, 1997)'
_computing_publication_material 'SHELXL-97 (Sheldrick, 1997)'
_computing_structure_refinement 'SHELXL-97 (Sheldrick, 1997)'
_computing_structure_solution 'SHELXS-97 (Sheldrick, 1990)'
_diffrn_ambient_temperature 293(2)
_diffrn_detector_area_resol_mean 28.5714
_diffrn_measured_fraction_theta_full 0.984
_diffrn_measured_fraction_theta_max 0.984
_diffrn_measurement_device
;
Saturn724+ (2x2 bin mode)
;
_diffrn_measurement_method CCD_Profile_fitting
_diffrn_radiation_monochromator graphite
_diffrn_radiation_source 'fine-focus sealed tube'
_diffrn_radiation_type MoK\a
_diffrn_radiation_wavelength 0.71073
_diffrn_reflns_av_R_equivalents 0.2056
_diffrn_reflns_av_sigmaI/netI 0.1419
_diffrn_reflns_limit_h_max 12
_diffrn_reflns_limit_h_min -10
_diffrn_reflns_limit_k_max 11
_diffrn_reflns_limit_k_min -12
_diffrn_reflns_limit_l_max 18
_diffrn_reflns_limit_l_min -18
_diffrn_reflns_number 9429
_diffrn_reflns_theta_full 27.56
_diffrn_reflns_theta_max 27.56
_diffrn_reflns_theta_min 2.52
_diffrn_standards_decay_% 0
_diffrn_standards_interval_count none
_diffrn_standards_interval_time none
_exptl_absorpt_coefficient_mu 37.593
_exptl_absorpt_correction_T_max 1.0000
_exptl_absorpt_correction_T_min 0.3955
_exptl_absorpt_correction_type multi-scan
_exptl_crystal_colour White
_exptl_crystal_density_diffrn 5.813
_exptl_crystal_density_method 'not measured'
_exptl_crystal_description Prism
_exptl_crystal_F_000 1648
_exptl_crystal_size_max 0.1000
_exptl_crystal_size_mid 0.1000
_exptl_crystal_size_min 0.1000
_refine_diff_density_max 5.295
_refine_diff_density_min -4.934
_refine_diff_density_rms 0.941
_refine_ls_abs_structure_details 'Flack H D (1983), Acta Cryst. A39, 876-881'
_refine_ls_abs_structure_Flack 0.00
_refine_ls_extinction_coef 0.00033(13)
_refine_ls_extinction_expression Fc^*^=kFc[1+0.001xFc^2^\l^3^/sin(2\q)]^-1/4^
_refine_ls_extinction_method SHELXL
_refine_ls_goodness_of_fit_ref 1.062
_refine_ls_matrix_type full
_refine_ls_number_parameters 113
_refine_ls_number_reflns 1645
_refine_ls_number_restraints 148
_refine_ls_restrained_S_all 1.018
_refine_ls_R_factor_all 0.0672
_refine_ls_R_factor_gt 0.0522
_refine_ls_shift/su_max 0.000
_refine_ls_shift/su_mean 0.000
_refine_ls_structure_factor_coef Fsqd
_refine_ls_weighting_details 'calc w=1/[\s^2^(Fo^2^)+(0.0679P)^2^+0.0000P] where P=(Fo^2^+2Fc^2^)/3'
_refine_ls_weighting_scheme calc
_refine_ls_wR_factor_gt 0.1098
_refine_ls_wR_factor_ref 0.1519
_reflns_number_gt 1378
_reflns_number_total 1645
_reflns_threshold_expression >2sigma(I)
_cod_data_source_file cm9b00068_si_003.cif
_cod_data_source_block 1
_cod_depositor_comments
;
The following automatic conversions were performed:

'_exptl_absorpt_correction_type' value 'Multi-scan' changed to
'multi-scan' according to
/home/data/users/saulius/crontab/automatic-downloads/current/ACS/lib/dictionaries/cif_core.dic
dictionary named 'cif_core.dic' version 2.4.2 from 2011-04-26.

Automatic conversion script
Id: cif_fix_values 4973 2017-02-22 13:04:09Z antanas 
;
_cod_original_sg_symbol_H-M P63
_cod_database_code 4002979

loop_
_symmetry_equiv_pos_as_xyz
'x, y, z'
'-y, x-y, z'
'-x+y, -x, z'
'-x, -y, z+1/2'
'y, -x+y, z+1/2'
'x-y, x, z+1/2'

loop_
_atom_site_label
_atom_site_type_symbol
_atom_site_fract_x
_atom_site_fract_y
_atom_site_fract_z
_atom_site_U_iso_or_equiv
_atom_site_adp_type
_atom_site_occupancy
_atom_site_symmetry_multiplicity
_atom_site_calc_flag
_atom_site_refinement_flags
Lu1 Lu 0.70664(12) 0.56893(12) 0.63094(10) 0.0089(3) Uani 1 1 d U
Lu2 Lu 0.28180(12) 0.41193(13) 0.54006(9) 0.0080(3) Uani 1 1 d U
Lu3 Lu 0.6667 0.3333 0.8361(3) 0.0092(4) Uani 1 3 d SU
Lu4 Lu 1.0000 1.0000 0.6604(2) 0.0085(5) Uani 1 3 d SU
O1 O 0.505(2) 0.368(2) 0.5346(16) 0.006(3) Uani 1 1 d U
O2 O 0.200(2) 0.160(2) 0.2671(17) 0.018(4) Uani 1 1 d U
O3 O 0.805(2) 0.814(2) 0.5499(15) 0.008(3) Uani 1 1 d U
O4 O 0.274(2) 0.255(2) 0.6620(16) 0.008(3) Uani 1 1 d U
O5 O 0.495(2) 0.627(2) 0.6344(17) 0.007(3) Uani 1 1 d U
O6 O 0.237(2) 0.254(2) 0.4081(18) 0.014(3) Uani 1 1 d U
O7 O 0.149(2) 0.517(2) 0.4518(16) 0.011(4) Uani 1 1 d U
O9 O 0.6667 0.3333 0.688(3) 0.009(3) Uani 1 3 d SU
Br1 Br 0.6667 0.3333 0.3336(9) 0.0300(13) Uani 1 3 d SU
C1 C 0.249(3) 0.278(3) 0.322(2) 0.007(4) Uani 1 1 d U
O8 O 0.313(3) 0.418(2) 0.289(2) 0.023(5) Uani 1 1 d U

loop_
_atom_site_aniso_label
_atom_site_aniso_U_11
_atom_site_aniso_U_22
_atom_site_aniso_U_33
_atom_site_aniso_U_23
_atom_site_aniso_U_13
_atom_site_aniso_U_12
Lu1 0.0061(5) 0.0062(5) 0.0145(8) 0.0007(5) 0.0000(5) 0.0031(4)
Lu2 0.0057(5) 0.0065(5) 0.0126(7) 0.0014(4) 0.0007(4) 0.0036(4)
Lu3 0.0087(5) 0.0087(5) 0.0102(11) 0.000 0.000 0.0043(3)
Lu4 0.0066(5) 0.0066(5) 0.0123(12) 0.000 0.000 0.0033(3)
O1 0.005(5) 0.004(5) 0.009(6) 0.002(5) 0.000(4) 0.001(4)
O2 0.018(7) 0.019(6) 0.014(8) -0.005(6) -0.009(7) 0.008(6)
O3 0.003(5) 0.011(5) 0.007(7) 0.003(4) -0.001(5) 0.000(4)
O4 0.009(6) 0.005(5) 0.008(6) 0.002(5) 0.001(5) 0.003(5)
O5 0.005(5) 0.006(5) 0.011(7) 0.001(4) 0.002(4) 0.004(4)
O6 0.015(7) 0.016(7) 0.011(5) -0.002(5) -0.007(6) 0.007(5)
O7 0.012(6) 0.013(6) 0.008(8) 0.007(5) -0.001(5) 0.005(5)
O9 0.008(4) 0.008(4) 0.010(5) 0.000 0.000 0.0038(19)
Br1 0.0365(17) 0.0365(17) 0.017(3) 0.000 0.000 0.0182(8)
C1 0.005(7) 0.008(6) 0.010(6) 0.000(5) -0.003(7) 0.004(6)
O8 0.024(8) 0.017(6) 0.025(9) 0.001(6) 0.003(7) 0.008(6)

loop_
_atom_type_symbol
_atom_type_description
_atom_type_scat_dispersion_real
_atom_type_scat_dispersion_imag
_atom_type_scat_source
C C 0.0033 0.0016 'International Tables Vol C Tables 4.2.6.8 and 6.1.1.4'
H H 0.0000 0.0000 'International Tables Vol C Tables 4.2.6.8 and 6.1.1.4'
N N 0.0061 0.0033 'International Tables Vol C Tables 4.2.6.8 and 6.1.1.4'
O O 0.0106 0.0060 'International Tables Vol C Tables 4.2.6.8 and 6.1.1.4'
Zn Zn 0.2839 1.4301 'International Tables Vol C Tables 4.2.6.8 and 6.1.1.4'
Br Br -0.2901 2.4595 'International Tables Vol C Tables 4.2.6.8 and 6.1.1.4'
Cs Cs -0.3680 2.1192 'International Tables Vol C Tables 4.2.6.8 and 6.1.1.4'
Lu Lu -0.4720 5.8584 'International Tables Vol C Tables 4.2.6.8 and 6.1.1.4'

loop_
_geom_angle_atom_site_label_1
_geom_angle_atom_site_label_2
_geom_angle_atom_site_label_3
_geom_angle
_geom_angle_site_symmetry_1
_geom_angle_site_symmetry_3
O9 Lu1 O4 98.2(5) . 3_665
O9 Lu1 O5 119.5(5) . .
O4 Lu1 O5 132.0(6) 3_665 .
O9 Lu1 O8 72.5(10) . 4_665
O4 Lu1 O8 82.0(8) 3_665 4_665
O5 Lu1 O8 82.4(8) . 4_665
O9 Lu1 O3 164.6(7) . .
O4 Lu1 O3 72.5(6) 3_665 .
O5 Lu1 O3 75.0(6) . .
O8 Lu1 O3 117.0(7) 4_665 .
O9 Lu1 O1 75.9(9) . .
O4 Lu1 O1 146.2(7) 3_665 .
O5 Lu1 O1 76.2(6) . .
O8 Lu1 O1 125.6(7) 4_665 .
O3 Lu1 O1 104.7(7) . .
O9 Lu1 O1 75.7(9) . 3_665
O4 Lu1 O1 69.1(7) 3_665 3_665
O5 Lu1 O1 144.4(9) . 3_665
O8 Lu1 O1 132.8(8) 4_665 3_665
O3 Lu1 O1 89.4(6) . 3_665
O1 Lu1 O1 77.2(9) . 3_665
O9 Lu1 Lu1 36.7(5) . 2_655
O4 Lu1 Lu1 132.8(4) 3_665 2_655
O5 Lu1 Lu1 92.7(4) . 2_655
O8 Lu1 Lu1 91.6(5) 4_665 2_655
O3 Lu1 Lu1 146.2(5) . 2_655
O1 Lu1 Lu1 41.4(5) . 2_655
O1 Lu1 Lu1 82.6(4) 3_665 2_655
O9 Lu1 Lu1 36.7(5) . 3_665
O4 Lu1 Lu1 74.2(4) 3_665 3_665
O5 Lu1 Lu1 152.7(4) . 3_665
O8 Lu1 Lu1 96.3(6) 4_665 3_665
O3 Lu1 Lu1 127.9(4) . 3_665
O1 Lu1 Lu1 82.8(4) . 3_665
O1 Lu1 Lu1 41.1(5) 3_665 3_665
Lu1 Lu1 Lu1 60.0 2_655 3_665
O9 Lu1 Lu4 136.8(6) . .
O4 Lu1 Lu4 43.1(4) 3_665 .
O5 Lu1 Lu4 89.8(4) . .
O8 Lu1 Lu4 81.9(5) 4_665 .
O3 Lu1 Lu4 41.2(5) . .
O1 Lu1 Lu4 145.9(5) . .
O1 Lu1 Lu4 99.3(4) 3_665 .
Lu1 Lu1 Lu4 172.68(6) 2_655 .
Lu1 Lu1 Lu4 117.14(4) 3_665 .
O9 Lu1 Lu3 33.4(9) . .
O4 Lu1 Lu3 88.3(5) 3_665 .
O5 Lu1 Lu3 106.7(6) . .
O8 Lu1 Lu3 39.3(5) 4_665 .
O3 Lu1 Lu3 152.9(5) . .
O1 Lu1 Lu3 101.8(5) . .
O1 Lu1 Lu3 101.6(5) 3_665 .
Lu1 Lu1 Lu3 60.67(3) 2_655 .
Lu1 Lu1 Lu3 60.67(3) 3_665 .
Lu4 Lu1 Lu3 112.02(8) . .
O9 Lu1 Lu2 97.2(3) . 3_665
O4 Lu1 Lu2 35.2(5) 3_665 3_665
O5 Lu1 Lu2 143.0(5) . 3_665
O8 Lu1 Lu2 115.4(6) 4_665 3_665
O3 Lu1 Lu2 68.0(4) . 3_665
O1 Lu1 Lu2 111.6(5) . 3_665
O1 Lu1 Lu2 37.0(4) 3_665 3_665
Lu1 Lu1 Lu2 117.38(3) 2_655 3_665
Lu1 Lu1 Lu2 61.63(3) 3_665 3_665
Lu4 Lu1 Lu2 63.17(3) . 3_665
Lu3 Lu1 Lu2 106.69(3) . 3_665
O4 Lu2 O7 148.4(6) . .
O4 Lu2 O6 107.1(7) . .
O7 Lu2 O6 81.3(7) . .
O4 Lu2 O1 69.7(6) . .
O7 Lu2 O1 140.9(7) . .
O6 Lu2 O1 75.7(7) . .
O4 Lu2 O3 74.0(7) . 3_565
O7 Lu2 O3 79.6(6) . 3_565
O6 Lu2 O3 74.1(7) . 3_565
O1 Lu2 O3 122.3(6) . 3_565
O4 Lu2 O7 137.8(6) . 2_665
O7 Lu2 O7 72.0(9) . 2_665
O6 Lu2 O7 85.3(7) . 2_665
O1 Lu2 O7 75.0(6) . 2_665
O3 Lu2 O7 147.1(7) 3_565 2_665
O4 Lu2 O5 87.4(7) . 3_565
O7 Lu2 O5 68.2(7) . 3_565
O6 Lu2 O5 138.1(7) . 3_565
O1 Lu2 O5 145.0(9) . 3_565
O3 Lu2 O5 72.6(6) 3_565 3_565
O7 Lu2 O5 110.3(6) 2_665 3_565
O4 Lu2 O5 81.1(7) . .
O7 Lu2 O5 110.5(6) . .
O6 Lu2 O5 143.6(7) . .
O1 Lu2 O5 74.3(6) . .
O3 Lu2 O5 140.6(8) 3_565 .
O7 Lu2 O5 67.4(7) 2_665 .
O5 Lu2 O5 76.3(9) 3_565 .
O4 Lu2 Lu3 174.2(4) . 4_664
O7 Lu2 Lu3 37.3(5) . 4_664
O6 Lu2 Lu3 70.8(5) . 4_664
O1 Lu2 Lu3 104.5(5) . 4_664
O3 Lu2 Lu3 110.1(5) 3_565 4_664
O7 Lu2 Lu3 37.5(5) 2_665 4_664
O5 Lu2 Lu3 97.7(5) 3_565 4_664
O5 Lu2 Lu3 97.4(5) . 4_664
O4 Lu2 Lu1 35.1(5) . 2_655
O7 Lu2 Lu1 162.5(5) . 2_655
O6 Lu2 Lu1 82.3(5) . 2_655
O1 Lu2 Lu1 37.7(5) . 2_655
O3 Lu2 Lu1 90.1(4) 3_565 2_655
O7 Lu2 Lu1 112.6(4) 2_665 2_655
O5 Lu2 Lu1 122.3(5) 3_565 2_655
O5 Lu2 Lu1 86.4(4) . 2_655
Lu3 Lu2 Lu1 139.39(4) 4_664 2_655
O4 Lu2 Lu1 70.3(4) . .
O7 Lu2 Lu1 136.1(4) . .
O6 Lu2 Lu1 111.2(5) . .
O1 Lu2 Lu1 37.4(5) . .
O3 Lu2 Lu1 143.8(5) 3_565 .
O7 Lu2 Lu1 67.6(5) 2_665 .
O5 Lu2 Lu1 110.7(5) 3_565 .
O5 Lu2 Lu1 37.0(4) . .
Lu3 Lu2 Lu1 105.15(3) 4_664 .
Lu1 Lu2 Lu1 56.76(3) 2_655 .
O4 Lu2 Lu1 81.1(4) . 3_565
O7 Lu2 Lu1 67.4(5) . 3_565
O6 Lu2 Lu1 105.8(5) . 3_565
O1 Lu2 Lu1 149.4(5) . 3_565
O3 Lu2 Lu1 36.3(4) 3_565 3_565
O7 Lu2 Lu1 135.4(4) 2_665 3_565
O5 Lu2 Lu1 36.5(4) 3_565 3_565
O5 Lu2 Lu1 110.5(5) . 3_565
Lu3 Lu2 Lu1 104.71(3) 4_664 3_565
Lu1 Lu2 Lu1 111.71(4) 2_655 3_565
Lu1 Lu2 Lu1 138.27(5) . 3_565
O9 Lu3 O7 136.6(5) . 6_655
O9 Lu3 O7 136.6(5) . 4_665
O7 Lu3 O7 73.0(8) 6_655 4_665
O9 Lu3 O7 136.6(5) . 5
O7 Lu3 O7 73.0(8) 6_655 5
O7 Lu3 O7 73.0(8) 4_665 5
O9 Lu3 O8 73.0(7) . 6_655
O7 Lu3 O8 86.9(8) 6_655 6_655
O7 Lu3 O8 80.1(8) 4_665 6_655
O7 Lu3 O8 150.0(9) 5 6_655
O9 Lu3 O8 73.0(7) . 5
O7 Lu3 O8 80.1(8) 6_655 5
O7 Lu3 O8 150.0(9) 4_665 5
O7 Lu3 O8 86.9(8) 5 5
O8 Lu3 O8 111.8(6) 6_655 5
O9 Lu3 O8 73.0(7) . 4_665
O7 Lu3 O8 150.0(9) 6_655 4_665
O7 Lu3 O8 86.9(8) 4_665 4_665
O7 Lu3 O8 80.1(8) 5 4_665
O8 Lu3 O8 111.8(6) 6_655 4_665
O8 Lu3 O8 111.8(6) 5 4_665
O9 Lu3 Lu1 34.44(4) . 2_655
O7 Lu3 Lu1 113.5(5) 6_655 2_655
O7 Lu3 Lu1 171.0(5) 4_665 2_655
O7 Lu3 Lu1 114.3(5) 5 2_655
O8 Lu3 Lu1 93.9(7) 6_655 2_655
O8 Lu3 Lu1 38.7(7) 5 2_655
O8 Lu3 Lu1 89.4(6) 4_665 2_655
O9 Lu3 Lu1 34.44(4) . 3_665
O7 Lu3 Lu1 114.3(5) 6_655 3_665
O7 Lu3 Lu1 113.5(5) 4_665 3_665
O7 Lu3 Lu1 171.0(5) 5 3_665
O8 Lu3 Lu1 38.7(7) 6_655 3_665
O8 Lu3 Lu1 89.4(6) 5 3_665
O8 Lu3 Lu1 93.9(7) 4_665 3_665
Lu1 Lu3 Lu1 58.66(7) 2_655 3_665
O9 Lu3 Lu1 34.44(4) . .
O7 Lu3 Lu1 171.0(5) 6_655 .
O7 Lu3 Lu1 114.3(5) 4_665 .
O7 Lu3 Lu1 113.5(5) 5 .
O8 Lu3 Lu1 89.4(6) 6_655 .
O8 Lu3 Lu1 93.9(7) 5 .
O8 Lu3 Lu1 38.7(7) 4_665 .
Lu1 Lu3 Lu1 58.66(7) 2_655 .
Lu1 Lu3 Lu1 58.66(7) 3_665 .
O9 Lu3 Lu2 143.60(4) . 6_655
O7 Lu3 Lu2 37.5(5) 6_655 6_655
O7 Lu3 Lu2 38.4(5) 4_665 6_655
O7 Lu3 Lu2 79.8(5) 5 6_655
O8 Lu3 Lu2 70.9(7) 6_655 6_655
O8 Lu3 Lu2 117.4(7) 5 6_655
O8 Lu3 Lu2 125.1(6) 4_665 6_655
Lu1 Lu3 Lu2 145.27(3) 2_655 6_655
Lu1 Lu3 Lu2 109.16(3) 3_665 6_655
Lu1 Lu3 Lu2 147.26(3) . 6_655
O9 Lu3 Lu2 143.60(4) . 4_665
O7 Lu3 Lu2 79.8(5) 6_655 4_665
O7 Lu3 Lu2 37.5(4) 4_665 4_665
O7 Lu3 Lu2 38.4(5) 5 4_665
O8 Lu3 Lu2 117.4(7) 6_655 4_665
O8 Lu3 Lu2 125.1(6) 5 4_665
O8 Lu3 Lu2 70.9(7) 4_665 4_665
Lu1 Lu3 Lu2 147.26(3) 2_655 4_665
Lu1 Lu3 Lu2 145.27(3) 3_665 4_665
Lu1 Lu3 Lu2 109.16(3) . 4_665
Lu2 Lu3 Lu2 61.86(7) 6_655 4_665
O2 Lu4 O2 79.9(9) 6_665 5_665
O2 Lu4 O2 79.9(9) 6_665 4_665
O2 Lu4 O2 79.9(9) 5_665 4_665
O2 Lu4 O3 142.5(7) 6_665 .
O2 Lu4 O3 130.4(7) 5_665 .
O2 Lu4 O3 84.5(8) 4_665 .
O2 Lu4 O3 130.4(7) 6_665 2_765
O2 Lu4 O3 84.5(8) 5_665 2_765
O2 Lu4 O3 142.5(7) 4_665 2_765
O3 Lu4 O3 80.1(7) . 2_765
O2 Lu4 O3 84.5(7) 6_665 3_675
O2 Lu4 O3 142.5(7) 5_665 3_675
O2 Lu4 O3 130.4(7) 4_665 3_675
O3 Lu4 O3 80.1(7) . 3_675
O3 Lu4 O3 80.1(7) 2_765 3_675
O2 Lu4 O4 136.8(8) 6_665 3_665
O2 Lu4 O4 62.8(7) 5_665 3_665
O2 Lu4 O4 73.1(7) 4_665 3_665
O3 Lu4 O4 67.7(6) . 3_665
O3 Lu4 O4 69.5(6) 2_765 3_665
O3 Lu4 O4 138.5(7) 3_675 3_665
O2 Lu4 O4 62.8(7) 6_665 1_665
O2 Lu4 O4 73.1(7) 5_665 1_665
O2 Lu4 O4 136.8(8) 4_665 1_665
O3 Lu4 O4 138.5(7) . 1_665
O3 Lu4 O4 67.7(6) 2_765 1_665
O3 Lu4 O4 69.5(6) 3_675 1_665
O4 Lu4 O4 119.99(3) 3_665 1_665
O2 Lu4 O4 73.1(7) 6_665 2_665
O2 Lu4 O4 136.8(8) 5_665 2_665
O2 Lu4 O4 62.8(7) 4_665 2_665
O3 Lu4 O4 69.5(6) . 2_665
O3 Lu4 O4 138.5(7) 2_765 2_665
O3 Lu4 O4 67.7(6) 3_675 2_665
O4 Lu4 O4 119.99(3) 3_665 2_665
O4 Lu4 O4 119.99(2) 1_665 2_665
O2 Lu4 Lu1 135.4(6) 6_665 .
O2 Lu4 Lu1 95.2(5) 5_665 .
O2 Lu4 Lu1 55.7(5) 4_665 .
O3 Lu4 Lu1 39.6(4) . .
O3 Lu4 Lu1 92.4(4) 2_765 .
O3 Lu4 Lu1 119.3(4) 3_675 .
O4 Lu4 Lu1 38.8(4) 3_665 .
O4 Lu4 Lu1 157.4(4) 1_665 .
O4 Lu4 Lu1 81.9(4) 2_665 .
O2 Lu4 Lu1 95.2(5) 6_665 2_765
O2 Lu4 Lu1 55.7(6) 5_665 2_765
O2 Lu4 Lu1 135.4(6) 4_665 2_765
O3 Lu4 Lu1 119.3(4) . 2_765
O3 Lu4 Lu1 39.6(4) 2_765 2_765
O3 Lu4 Lu1 92.4(4) 3_675 2_765
O4 Lu4 Lu1 81.9(4) 3_665 2_765
O4 Lu4 Lu1 38.8(4) 1_665 2_765
O4 Lu4 Lu1 157.4(4) 2_665 2_765
Lu1 Lu4 Lu1 118.61(2) . 2_765
O2 Lu4 Lu1 55.7(5) 6_665 3_675
O2 Lu4 Lu1 135.4(6) 5_665 3_675
O2 Lu4 Lu1 95.2(5) 4_665 3_675
O3 Lu4 Lu1 92.4(4) . 3_675
O3 Lu4 Lu1 119.3(4) 2_765 3_675
O3 Lu4 Lu1 39.6(4) 3_675 3_675
O4 Lu4 Lu1 157.4(4) 3_665 3_675
O4 Lu4 Lu1 81.9(4) 1_665 3_675
O4 Lu4 Lu1 38.8(4) 2_665 3_675
Lu1 Lu4 Lu1 118.61(2) . 3_675
Lu1 Lu4 Lu1 118.61(2) 2_765 3_675
Lu2 O1 Lu1 105.7(7) . .
Lu2 O1 Lu1 105.2(7) . 2_655
Lu1 O1 Lu1 97.4(8) . 2_655
C1 O2 Lu4 145.0(17) . 4_664
Lu1 O3 Lu2 106.9(7) . 2_665
Lu1 O3 Lu4 99.3(8) . .
Lu2 O3 Lu4 107.9(7) 2_665 .
Lu1 O4 Lu2 109.7(9) 2_655 .
Lu1 O4 Lu4 98.0(6) 2_655 1_445
Lu2 O4 Lu4 107.3(8) . 1_445
Lu1 O5 Lu2 105.1(7) . 2_665
Lu1 O5 Lu2 103.8(7) . .
Lu2 O5 Lu2 102.8(9) 2_665 .
C1 O6 Lu2 136.9(16) . .
Lu3 O7 Lu2 105.2(7) 4_664 .
Lu3 O7 Lu2 104.1(7) 4_664 3_565
Lu2 O7 Lu2 108.0(9) . 3_565
Lu3 O9 Lu1 112.2(9) . 3_665
Lu3 O9 Lu1 112.2(9) . 2_655
Lu1 O9 Lu1 106.6(10) 3_665 2_655
Lu3 O9 Lu1 112.2(9) . .
Lu1 O9 Lu1 106.6(10) 3_665 .
Lu1 O9 Lu1 106.6(10) 2_655 .
O8 C1 O2 117(3) . .
O8 C1 O6 122(3) . .
O2 C1 O6 121(2) . .
C1 O8 Lu1 116(2) . 4_664
C1 O8 Lu3 134(2) . 4_664
Lu1 O8 Lu3 102.0(9) 4_664 4_664

loop_
_geom_bond_atom_site_label_1
_geom_bond_atom_site_label_2
_geom_bond_distance
_geom_bond_site_symmetry_2
Lu1 O9 2.204(14) .
Lu1 O4 2.273(17) 3_665
Lu1 O5 2.302(17) .
Lu1 O8 2.31(3) 4_665
Lu1 O3 2.316(18) .
Lu1 O1 2.345(19) .
Lu1 O1 2.358(19) 3_665
Lu1 Lu1 3.5342(18) 2_655
Lu1 Lu1 3.5342(18) 3_665
Lu1 Lu4 3.5887(12) .
Lu1 Lu3 3.608(3) .
Lu1 Lu2 3.7175(17) 3_665
Lu2 O4 2.27(2) .
Lu2 O7 2.316(19) .
Lu2 O6 2.32(2) .
Lu2 O1 2.321(17) .
Lu2 O3 2.340(16) 3_565
Lu2 O7 2.35(2) 2_665
Lu2 O5 2.407(19) 3_565
Lu2 O5 2.423(19) .
Lu2 Lu3 3.673(3) 4_664
Lu2 Lu1 3.7175(17) 2_655
Lu2 Lu1 3.7399(16) 3_565
Lu3 O9 2.14(4) .
Lu3 O7 2.31(2) 6_655
Lu3 O7 2.31(2) 4_665
Lu3 O7 2.31(2) 5
Lu3 O8 2.33(2) 6_655
Lu3 O8 2.33(2) 5
Lu3 O8 2.33(2) 4_665
Lu3 Lu1 3.608(3) 2_655
Lu3 Lu1 3.608(3) 3_665
Lu3 Lu2 3.673(3) 6_655
Lu3 Lu2 3.673(3) 4_665
Lu4 O2 2.31(2) 6_665
Lu4 O2 2.31(2) 5_665
Lu4 O2 2.31(2) 4_665
Lu4 O3 2.39(2) .
Lu4 O3 2.393(19) 2_765
Lu4 O3 2.393(19) 3_675
Lu4 O4 2.477(16) 3_665
Lu4 O4 2.477(16) 1_665
Lu4 O4 2.477(16) 2_665
Lu4 Lu1 3.5887(12) 2_765
Lu4 Lu1 3.5887(12) 3_675
O1 Lu1 2.358(19) 2_655
O2 C1 1.25(3) .
O2 Lu4 2.31(2) 4_664
O3 Lu2 2.340(16) 2_665
O4 Lu1 2.273(17) 2_655
O4 Lu4 2.477(16) 1_445
O5 Lu2 2.407(19) 2_665
O6 C1 1.26(4) .
O7 Lu3 2.31(2) 4_664
O7 Lu2 2.35(2) 3_565
O9 Lu1 2.204(14) 3_665
O9 Lu1 2.204(14) 2_655
C1 O8 1.23(3) .
O8 Lu1 2.31(3) 4_664
O8 Lu3 2.33(2) 4_664
